data_4115975
loop_
_publ_author_name
'Yoshio Kabe'
'Kenichi Ohkubo'
'Hitomi Ishikawa'
'Wataru Ando'

_publ_contact_author_address
;
    Department of chemistry
    University of Tsukuba
    Tsukuba Ibaraki 305-8571
    Japan
;
_publ_contact_author_email ' kabe@staff.chem.tsukuba.ac.jp '
_publ_contact_author_fax ' 81 298 53 6503 '
_publ_contact_author_name ' Yoshio Kabe'
_publ_contact_author_phone ' 81 298 53 4207 '
_publ_section_title
;
 1,4-Disila(Dewar-benzene) and 1,4-Disilabenzene: Valence Isomerization of
 Bis(alkylsilacyclopropenyl)s
;
_journal_name_full 'Journal of the American Chemical Society'
_journal_page_first 3775
_journal_page_last 3776
_journal_paper_doi 10.1021/ja9930061
_journal_volume 122
_journal_year 2000
_chemical_formula_moiety 'C18 H42 Si6 '
_chemical_formula_sum 'C18 H42 Si6'
_chemical_formula_weight 427.04
_space_group_IT_number 14
_symmetry_cell_setting monoclinic
_symmetry_Int_Tables_number 14
_symmetry_space_group_name_Hall '-P 2yn'
_symmetry_space_group_name_H-M 'P 1 21/n 1'
_cell_angle_alpha 90
_cell_angle_beta 102.627(2)
_cell_angle_gamma 90
_cell_formula_units_Z 4
_cell_length_a 17.7265(13)
_cell_length_b 10.5224(6)
_cell_length_c 15.627(2)
_cell_measurement_reflns_used 24
_cell_measurement_temperature 296.2
_cell_measurement_theta_max 13.0
_cell_measurement_theta_min 10.0
_cell_volume 2844.3(5)
_computing_cell_refinement 'Enraf-Nonius CAD4 Diffractometer Control'
_computing_data_collection 'Enraf-Nonius CAD4 Diffractometer Control'
_computing_data_reduction 'teXsan for Windows (MSC, 1997)'
_computing_publication_material 'teXsan for Windows (MSC, 1997)'
_computing_structure_refinement 'teXsan for Windows (MSC, 1997)'
_computing_structure_solution
;
SIR97 (Altomare, et. al. 1997)
;
_diffrn_ambient_temperature 296.2
_diffrn_measurement_device CAD4
_diffrn_measurement_method \w-2\q
_diffrn_orient_matrix_UB_11 0.02185
_diffrn_orient_matrix_UB_12 0.08580
_diffrn_orient_matrix_UB_13 -0.00833
_diffrn_orient_matrix_UB_21 0.05202
_diffrn_orient_matrix_UB_22 -0.02849
_diffrn_orient_matrix_UB_23 0.03357
_diffrn_orient_matrix_UB_31 0.01314
_diffrn_orient_matrix_UB_32 -0.02958
_diffrn_orient_matrix_UB_33 -0.05573
_diffrn_radiation_detector 'scintillation counter'
_diffrn_radiation_monochromator graphite
_diffrn_radiation_source 'X-ray tube'
_diffrn_radiation_type 'Mo K\a'
_diffrn_radiation_wavelength 0.7107
_diffrn_reflns_av_R_equivalents 0.03677
_diffrn_reflns_av_sigmaI/netI 0.080
_diffrn_reflns_limit_h_max 0
_diffrn_reflns_limit_h_min -18
_diffrn_reflns_limit_k_max 12
_diffrn_reflns_limit_k_min -12
_diffrn_reflns_limit_l_max 21
_diffrn_reflns_limit_l_min -20
_diffrn_reflns_number 10382
_diffrn_reflns_reduction_process 'Lp corrections applied'
_diffrn_reflns_theta_max 24.97
_diffrn_reflns_theta_min 5.80
_diffrn_standards_decay_% -26.78
_diffrn_standards_number 3
_exptl_absorpt_coefficient_mu 0.294
_exptl_absorpt_correction_T_max 0.60
_exptl_absorpt_correction_T_min 1.00
_exptl_absorpt_correction_type psi-scan
_exptl_crystal_colour yellow
_exptl_crystal_density_diffrn 0.997
_exptl_crystal_description none
_exptl_crystal_F_000 936.00
_exptl_crystal_size_max 0.50
_exptl_crystal_size_mid 0.50
_exptl_crystal_size_min 0.40
_refine_diff_density_max 0.44
_refine_diff_density_min -0.40
_refine_ls_extinction_coef 0.0000061(2)
_refine_ls_extinction_expression 'equ(3) Acta Cryst.(1968) A24, p213.'
_refine_ls_extinction_method 'Zachariasen (1967)'
_refine_ls_goodness_of_fit_all 3.766
_refine_ls_goodness_of_fit_ref 3.770
_refine_ls_hydrogen_treatment noref
_refine_ls_matrix_type full
_refine_ls_number_constraints 0
_refine_ls_number_parameters 218
_refine_ls_number_reflns 2722
_refine_ls_number_restraints 0
_refine_ls_R_factor_all 0.0720
_refine_ls_R_factor_gt 0.0720
_refine_ls_shift/su_max 0.0000
_refine_ls_shift/su_mean 0.0001
_refine_ls_structure_factor_coef F
_refine_ls_weighting_details '\w = 1/[\s^2^(Fo) + 0.00250|Fo|^2^]'
_refine_ls_weighting_scheme sigma
_refine_ls_wR_factor_all 0.0770
_refine_ls_wR_factor_ref 0.0770
_reflns_number_gt 2722
_reflns_number_total 5294
_reflns_threshold_expression I>3.00\s(I)
_cod_data_source_file ja9930061_2.cif
_cod_data_source_block '_Disila(dewar-benzene)(2a)'
_cod_original_cell_volume 2844.6(3)
_cod_original_sg_symbol_H-M 'P 21/n '
_cod_original_formula_sum 'C18 H42 Si6 '
_cod_database_code 4115975

loop_
_symmetry_equiv_pos_as_xyz
'   +x,   +y,   +z'
1/2-x,1/2+y,1/2-z
'   -x,   -y,   -z'
1/2+x,1/2-y,1/2+z

loop_
_atom_site_label
_atom_site_fract_x
_atom_site_fract_y
_atom_site_fract_z
_atom_site_U_iso_or_equiv
_atom_site_occupancy
_atom_site_adp_type
_atom_site_calc_flag
Si(1) 0.0710 -0.0098 0.6592 0.0546(3) 1.000 Uani c
Si(2) -0.0081 -0.1701 0.6764 0.0524(3) 1.000 Uani c
Si(3) 0.0543 -0.2609 0.8858 0.0647(4) 1.000 Uani c
Si(4) 0.1893 0.0189 0.8605 0.0630(3) 1.000 Uani c
Si(5) -0.0386 0.2511 0.6577 0.0666(4) 1.000 Uani c
Si(6) -0.1764 -0.0221 0.6826 0.0656(3) 1.000 Uani c
C(1) 0.1356 0.0434 0.5871 0.086(2) 1.000 Uani c
C(2) -0.0451 -0.3261 0.6291 0.081(1) 1.000 Uani c
C(3) 0.0619 -0.1595 0.7898 0.0526(11) 1.000 Uani c
C(4) 0.1112 -0.0611 0.7796 0.0525(11) 1.000 Uani c
C(5) -0.0249 0.0750 0.6595 0.0491(11) 1.000 Uani c
C(6) -0.0740 -0.0229 0.6693 0.0451(10) 1.000 Uani c
C(7) -0.0446 -0.3272 0.8662 0.107(2) 1.000 Uani c
C(8) 0.0679 -0.1747 0.9917 0.114(2) 1.000 Uani c
C(9) 0.1222 -0.3955 0.8952 0.118(2) 1.000 Uani c
C(10) 0.2524 -0.0929 0.9340 0.097(2) 1.000 Uani c
C(11) 0.2525 0.1054 0.8023 0.106(2) 1.000 Uani c
C(12) 0.1456 0.1361 0.9248 0.106(2) 1.000 Uani c
C(13) 0.0588 0.3241 0.6770 0.117(2) 1.000 Uani c
C(14) -0.0865 0.3105 0.7430 0.135(2) 1.000 Uani c
C(15) -0.0913 0.3040 0.5490 0.101(2) 1.000 Uani c
C(16) -0.2199 -0.1770 0.6451 0.111(2) 1.000 Uani c
C(17) -0.1785 -0.0051 0.7989 0.113(2) 1.000 Uani c
C(18) -0.2386 0.1002 0.6144 0.103(2) 1.000 Uani c
H(1) 0.1875 0.0259 0.6095 0.098 1.000 Uiso c
H(2) 0.1200 0.0059 0.5288 0.098 1.000 Uiso c
H(3) 0.1303 0.1359 0.5767 0.098 1.000 Uiso c
H(4) -0.0033 -0.3752 0.6143 0.093 1.000 Uiso c
H(5) -0.0668 -0.3741 0.6687 0.093 1.000 Uiso c
H(6) -0.0832 -0.3144 0.5757 0.093 1.000 Uiso c
H(7) -0.0485 -0.4118 0.8393 0.125 1.000 Uiso c
H(8) -0.0651 -0.3348 0.9178 0.125 1.000 Uiso c
H(9) -0.0824 -0.2756 0.8247 0.125 1.000 Uiso c
H(10) 0.1216 -0.1554 1.0148 0.111 1.000 Uiso c
H(11) 0.0396 -0.0969 0.9858 0.111 1.000 Uiso c
H(12) 0.0507 -0.2258 1.0352 0.111 1.000 Uiso c
H(13) 0.1735 -0.3665 0.8934 0.134 1.000 Uiso c
H(14) 0.1248 -0.4419 0.9475 0.134 1.000 Uiso c
H(15) 0.1065 -0.4532 0.8461 0.134 1.000 Uiso c
H(16) 0.3060 -0.0867 0.9295 0.117 1.000 Uiso c
H(17) 0.2510 -0.0828 0.9942 0.117 1.000 Uiso c
H(18) 0.2379 -0.1820 0.9190 0.117 1.000 Uiso c
H(19) 0.3046 0.0837 0.8180 0.131 1.000 Uiso c
H(20) 0.2350 0.1019 0.7394 0.131 1.000 Uiso c
H(21) 0.2506 0.2005 0.8150 0.131 1.000 Uiso c
H(22) 0.1823 0.1979 0.9548 0.121 1.000 Uiso c
H(23) 0.1046 0.1868 0.8866 0.121 1.000 Uiso c
H(24) 0.1215 0.0978 0.9676 0.121 1.000 Uiso c
H(25) 0.0968 0.2645 0.6607 0.145 1.000 Uiso c
H(26) 0.0617 0.4001 0.6496 0.145 1.000 Uiso c
H(27) 0.0800 0.3363 0.7413 0.145 1.000 Uiso c
H(28) -0.0504 0.3454 0.7922 0.135 1.000 Uiso c
H(29) -0.1241 0.3756 0.7212 0.135 1.000 Uiso c
H(30) -0.1143 0.2431 0.7659 0.135 1.000 Uiso c
H(31) -0.0569 0.3205 0.5117 0.109 1.000 Uiso c
H(32) -0.1277 0.2400 0.5221 0.109 1.000 Uiso c
H(33) -0.1201 0.3800 0.5540 0.109 1.000 Uiso c
H(34) -0.1819 -0.2388 0.6349 0.112 1.000 Uiso c
H(35) -0.2428 -0.2186 0.6913 0.112 1.000 Uiso c
H(36) -0.2600 -0.1735 0.5945 0.112 1.000 Uiso c
H(37) -0.1276 0.0038 0.8344 0.125 1.000 Uiso c
H(38) -0.2070 0.0715 0.8079 0.125 1.000 Uiso c
H(39) -0.2033 -0.0750 0.8194 0.125 1.000 Uiso c
H(40) -0.2084 0.1529 0.5851 0.137 1.000 Uiso c
H(41) -0.2786 0.0614 0.5724 0.137 1.000 Uiso c
H(42) -0.2621 0.1545 0.6513 0.137 1.000 Uiso c

loop_
_atom_site_aniso_label
_atom_site_aniso_U_11
_atom_site_aniso_U_22
_atom_site_aniso_U_33
_atom_site_aniso_U_12
_atom_site_aniso_U_13
_atom_site_aniso_U_23
Si(1) 0.0533(6) 0.0548(6) 0.0461(6) 0.0023(5) -0.0101(5) 0.0021(5)
Si(2) 0.0544(6) 0.0474(6) 0.0481(6) 0.0007(5) -0.0046(5) 0.0049(5)
Si(3) 0.0621(7) 0.0675(7) 0.0537(7) -0.0038(5) -0.0109(5) -0.0075(5)
Si(4) 0.0501(7) 0.0774(8) 0.0566(6) 0.0038(6) 0.0008(5) 0.0031(6)
Si(5) 0.0684(8) 0.0495(6) 0.0703(7) -0.0046(5) -0.0101(6) -0.0030(5)
Si(6) 0.0528(7) 0.0702(7) 0.0624(6) 0.0026(6) -0.0124(5) 0.0083(5)
C(1) 0.075(3) 0.106(3) 0.059(3) 0.023(2) -0.025(2) 0.007(2)
C(2) 0.098(3) 0.050(2) 0.080(3) 0.001(2) -0.011(3) 0.009(2)
C(3) 0.048(2) 0.048(2) 0.052(2) -0.011(2) -0.010(2) -0.003(2)
C(4) 0.041(2) 0.054(2) 0.054(2) -0.004(2) -0.008(2) -0.000(2)
C(5) 0.056(2) 0.049(2) 0.039(2) 0.003(2) 0.002(2) 0.003(2)
C(6) 0.046(2) 0.052(2) 0.035(2) 0.006(2) 0.001(2) 0.005(2)
C(7) 0.093(4) 0.118(4) 0.096(4) 0.036(3) -0.011(3) -0.026(3)
C(8) 0.125(3) 0.122(4) 0.066(4) 0.003(3) -0.041(3) 0.008(3)
C(9) 0.116(4) 0.092(3) 0.118(4) -0.034(3) -0.036(3) -0.040(3)
C(10) 0.073(4) 0.116(4) 0.099(3) -0.006(3) 0.012(3) -0.019(3)
C(11) 0.070(4) 0.150(5) 0.095(3) 0.051(3) 0.010(3) -0.020(3)
C(12) 0.111(4) 0.086(3) 0.107(4) 0.009(3) -0.008(3) 0.038(3)
C(13) 0.098(6) 0.053(3) 0.188(4) 0.012(3) 0.008(4) 0.012(3)
C(14) 0.184(4) 0.069(3) 0.109(6) 0.007(3) -0.066(4) 0.027(3)
C(15) 0.125(3) 0.075(3) 0.088(4) -0.019(3) -0.009(3) -0.022(3)
C(16) 0.066(4) 0.121(4) 0.123(3) 0.035(3) -0.025(3) 0.051(3)
C(17) 0.120(3) 0.119(4) 0.073(4) 0.014(3) -0.039(3) 0.010(3)
C(18) 0.063(4) 0.116(4) 0.118(3) -0.016(3) -0.011(3) -0.019(3)

loop_
_atom_type_symbol
_atom_type_oxidation_number
_atom_type_number_in_cell
_atom_type_scat_dispersion_real
_atom_type_scat_dispersion_imag
_atom_type_scat_source
C 0 72 0.002 0.002
;International Tables for Crystallography
(1992, Vol. C, Table 6.1.1.2)
;
H 0 168 0.000 0.000
;International Tables for Crystallography
(1992, Vol. C, Table 6.1.1.2)
;
Si 0 24 0.072 0.071
;International Tables for Crystallography
(1992, Vol. C, Tables 4.2.6.8 and 6.1.1.1)
;

loop_
_geom_angle_atom_site_label_1
_geom_angle_atom_site_label_2
_geom_angle_atom_site_label_3
_geom_angle
_geom_angle_publ_flag
SI2 SI1 C1 137.8(3) ?
SI2 SI1 C4 73.5(3) ?
SI2 SI1 C5 83.1(4) ?
C1 SI1 C4 131.6(3) ?
C1 SI1 C5 116.1(4) ?
C4 SI1 C5 100.9(4) ?
SI1 SI2 C2 138.9(4) ?
SI1 SI2 C3 84.1(4) ?
SI1 SI2 C6 70.3(2) ?
C2 SI2 C3 121.8(5) ?
C2 SI2 C6 126.1(3) ?
C3 SI2 C6 100.9(4) ?
C3 SI3 C7 105.5(6) ?
C3 SI3 C8 121.3(4) ?
C3 SI3 C9 111.0(4) ?
C7 SI3 C8 106.4(6) ?
C7 SI3 C9 101.3(7) ?
C8 SI3 C9 109.3(5) ?
C4 SI4 C10 114.1(4) ?
C4 SI4 C11 97.7(6) ?
C4 SI4 C12 119.4(4) ?
C10 SI4 C11 116.2(4) ?
C10 SI4 C12 101.2(7) ?
C11 SI4 C12 109.0(5) ?
C5 SI5 C13 110.9(9) ?
C5 SI5 C14 111.8(5) ?
C5 SI5 C15 108.3(5) ?
C13 SI5 C14 100.5(6) ?
C13 SI5 C15 103.5(5) ?
C14 SI5 C15 121.1(6) ?
C6 SI6 C16 103.6(9) ?
C6 SI6 C17 111.4(3) ?
C6 SI6 C18 106.8(7) ?
C16 SI6 C17 110.6(5) ?
C16 SI6 C18 106.1(5) ?
C17 SI6 C18 117.4(5) ?
SI1 C1 H1 102.7 no
SI1 C1 H2 119.9 no
SI1 C1 H3 112.5 no
H1 C1 H2 111.3 no
H1 C1 H3 109.5 no
H2 C1 H3 100.9 no
SI2 C2 H4 116.9 no
SI2 C2 H5 104.6 no
SI2 C2 H6 111.9 no
H4 C2 H5 107.1 no
H4 C2 H6 96.4 no
H5 C2 H6 120.5 no
SI2 C3 SI3 132.0(5) ?
SI2 C3 C4 96.3(6) ?
SI3 C3 C4 131.7(6) ?
SI1 C4 SI4 130.3(4) ?
SI1 C4 C3 106.1(5) ?
SI4 C4 C3 123.3(7) ?
SI1 C5 SI5 127.1(8) ?
SI1 C5 C6 97.3(6) ?
SI5 C5 C6 135.2(6) ?
SI2 C6 SI6 122.1(7) ?
SI2 C6 C5 109.3(4) ?
SI6 C6 C5 128.3(8) ?
SI3 C7 H7 115.4 no
SI3 C7 H8 107.5 no
SI3 C7 H9 107.4 no
H7 C7 H8 110.6 no
H7 C7 H9 99.5 no
H8 C7 H9 116.5 no
SI3 C8 H10 115.3 no
SI3 C8 H11 109.6 no
SI3 C8 H12 117.7 no
H10 C8 H11 103.5 no
H10 C8 H12 98.8 no
H11 C8 H12 110.7 no
SI3 C9 H13 104.9 no
SI3 C9 H14 111.6 no
SI3 C9 H15 111.3 no
H13 C9 H14 109.9 no
H13 C9 H15 103.0 no
H14 C9 H15 115.2 no
SI4 C10 H16 105.3 no
SI4 C10 H17 120.4 no
SI4 C10 H18 110.8 no
H16 C10 H17 108.4 no
H16 C10 H18 102.6 no
H17 C10 H18 107.9 no
SI4 C11 H19 106.5 no
SI4 C11 H20 121.2 no
SI4 C11 H21 108.5 no
H19 C11 H20 110.0 no
H19 C11 H21 105.3 no
H20 C11 H21 104.2 no
SI4 C12 H22 121.8 no
SI4 C12 H23 101.8 no
SI4 C12 H24 115.9 no
H22 C12 H23 103.7 no
H22 C12 H24 97.7 no
H23 C12 H24 116.4 no
SI5 C13 H25 103.7 no
SI5 C13 H26 115.4 no
SI5 C13 H27 108.3 no
H25 C13 H26 107.5 no
H25 C13 H27 108.5 no
H26 C13 H27 112.9 no
SI5 C14 H28 124.1 no
SI5 C14 H29 103.3 no
SI5 C14 H30 112.1 no
H28 C14 H29 106.2 no
H28 C14 H30 97.2 no
H29 C14 H30 114.4 no
SI5 C15 H31 122.8 no
SI5 C15 H32 111.4 no
SI5 C15 H33 104.6 no
H31 C15 H32 98.6 no
H31 C15 H33 105.5 no
H32 C15 H33 114.3 no
SI6 C16 H34 119.6 no
SI6 C16 H35 104.4 no
SI6 C16 H36 114.3 no
H34 C16 H35 101.7 no
H34 C16 H36 99.0 no
H35 C16 H36 118.0 no
SI6 C17 H37 119.8 no
SI6 C17 H38 110.5 no
SI6 C17 H39 114.5 no
H37 C17 H38 99.7 no
H37 C17 H39 100.7 no
H38 C17 H39 110.5 no
SI6 C18 H40 120.0 no
SI6 C18 H41 111.5 no
SI6 C18 H42 100.5 no
H40 C18 H41 98.1 no
H40 C18 H42 108.8 no
H41 C18 H42 119.0 no

loop_
_geom_bond_atom_site_label_1
_geom_bond_atom_site_label_2
_geom_bond_distance
_geom_bond_publ_flag
SI1 SI2 2.15(2) ?
SI1 C1 1.877(9) ?
SI1 C4 2.159(8) ?
SI1 C5 1.75(2) ?
SI2 C2 1.876(12) ?
SI2 C3 2.072(7) ?
SI2 C6 1.85(2) ?
SI3 C3 2.034(7) ?
SI3 C7 1.66(1) ?
SI3 C8 2.054(10) ?
SI3 C9 1.76(2) ?
SI4 C4 1.868(12) ?
SI4 C10 1.87(1) ?
SI4 C11 1.820(13) ?
SI4 C12 1.904(12) ?
SI5 C5 1.865(7) ?
SI5 C13 1.67(1) ?
SI5 C14 1.932(10) ?
SI5 C15 2.003(10) ?
SI6 C6 1.667(6) ?
SI6 C16 1.834(13) ?
SI6 C17 2.076(10) ?
SI6 C18 1.88(2) ?
C1 H1 0.84 no
C1 H2 1.08 no
C1 H3 0.99 no
C2 H4 0.92 no
C2 H5 0.98 no
C2 H6 1.01 no
C3 C4 1.326(13) ?
C5 C6 1.319(13) ?
C7 H7 1.01 no
C7 H8 1.04 no
C7 H9 1.00 no
C8 H10 0.87 no
C8 H11 0.92 no
C8 H12 1.02 no
C9 H13 0.87 no
C9 H14 1.04 no
C9 H15 1.05 no
C10 H16 0.86 no
C10 H17 1.08 no
C10 H18 0.99 no
C11 H19 0.83 no
C11 H20 1.09 no
C11 H21 1.03 no
C12 H22 0.95 no
C12 H23 0.98 no
C12 H24 1.00 no
C13 H25 0.95 no
C13 H26 0.94 no
C13 H27 1.12 no
C14 H28 1.00 no
C14 H29 0.93 no
C14 H30 0.97 no
C15 H31 0.95 no
C15 H32 0.94 no
C15 H33 0.93 no
C16 H34 0.92 no
C16 H35 1.06 no
C16 H36 0.98 no
C17 H37 0.91 no
C17 H38 0.95 no
C17 H39 0.94 no
C18 H40 0.95 no
C18 H41 0.95 no
C18 H42 1.00 no

loop_
_geom_contact_atom_site_label_1
_geom_contact_atom_site_label_2
_geom_contact_distance
_geom_contact_site_symmetry_2
_geom_contact_publ_flag
C7 H42 2.9755 2_654 no
C7 C18 3.56(2) 2_654 no
H1 H13 2.4592 2_645 no
H4 H26 2.5956 1_565 no
H4 H31 2.6686 3_655 no
H7 H28 2.6867 1_565 no
H9 H42 2.6610 2_654 no
H11 H11 2.4948 3_755 no
H29 H39 2.6865 2_644 no
H30 H35 2.5419 2_644 no
H35 H38 2.3452 2_654 no

loop_
_geom_torsion_atom_site_label_1
_geom_torsion_atom_site_label_2
_geom_torsion_atom_site_label_3
_geom_torsion_atom_site_label_4
_geom_torsion
_geom_torsion_publ_flag
SI1 SI2 C3 SI3 177.5(4) no
SI1 SI2 C3 C4 -0.2(4) no
SI1 SI2 C6 SI6 -175.2(5) no
SI1 SI2 C6 C5 -0.6(4) no
SI1 C4 SI4 C10 -146.1(5) no
SI1 C4 SI4 C11 -22.9(6) no
SI1 C4 SI4 C12 94.1(7) no
SI1 C4 C3 SI2 0.2(4) no
SI1 C4 C3 SI3 -177.5(4) no
SI1 C5 SI5 C13 -13.6(7) no
SI1 C5 SI5 C14 -124.9(5) no
SI1 C5 SI5 C15 99.3(5) no
SI1 C5 C6 SI2 0.7(5) no
SI1 C5 C6 SI6 174.9(5) no
SI2 SI1 C4 SI4 -174.2(4) no
SI2 SI1 C4 C3 -0.2(4) no
SI2 SI1 C5 SI5 173.3(5) no
SI2 SI1 C5 C6 -0.6(4) no
SI2 C3 SI3 C7 -19.8(6) no
SI2 C3 SI3 C8 -140.5(6) no
SI2 C3 SI3 C9 89.1(5) no
SI2 C3 C4 SI4 174.7(4) no
SI2 C6 SI6 C16 -33.2(6) no
SI2 C6 SI6 C17 85.6(6) no
SI2 C6 SI6 C18 -145.0(5) no
SI2 C6 C5 SI5 -172.3(5) no
SI3 C3 SI2 C2 -36.8(7) no
SI3 C3 SI2 C6 108.9(4) no
SI3 C3 C4 SI4 -3.0(9) no
SI4 C4 SI1 C1 45.5(8) no
SI4 C4 SI1 C5 -94.8(6) no
SI5 C5 SI1 C1 -46.3(6) no
SI5 C5 SI1 C4 101.6(5) no
SI5 C5 C6 SI6 1.9(11) no
SI6 C6 SI2 C2 48.0(7) no
SI6 C6 SI2 C3 -95.6(5) no
C1 SI1 SI2 C2 1.6(6) no
C1 SI1 SI2 C3 134.9(6) no
C1 SI1 SI2 C6 -121.2(5) no
C1 SI1 C4 C3 -140.6(7) no
C1 SI1 C5 C6 139.9(5) no
C2 SI2 SI1 C4 -133.2(6) no
C2 SI2 SI1 C5 123.2(5) no
C2 SI2 C3 C4 145.5(5) no
C2 SI2 C6 C5 -137.4(6) no
C3 SI2 SI1 C4 0.2(2) no
C3 SI2 SI1 C5 -103.4(4) no
C3 SI2 C6 C5 79.0(6) no
C3 C4 SI1 C5 79.1(5) no
C3 C4 SI4 C10 40.9(7) no
C3 C4 SI4 C11 164.1(6) no
C3 C4 SI4 C12 -78.9(8) no
C4 SI1 SI2 C6 104.0(3) no
C4 SI1 C5 C6 -72.2(5) no
C4 C3 SI2 C6 -68.8(4) no
C4 C3 SI3 C7 157.1(7) no
C4 C3 SI3 C8 36.4(8) no
C4 C3 SI3 C9 -94.0(7) no
C5 SI1 SI2 C6 0.4(3) no
C5 C6 SI6 C16 153.2(7) no
C5 C6 SI6 C17 -88.0(8) no
C5 C6 SI6 C18 41.4(8) no
C6 C5 SI5 C13 157.7(8) no
C6 C5 SI5 C14 46.4(9) no
C6 C5 SI5 C15 -89.4(8) no
